data_7201775
loop_
_publ_author_name
'Howard, Judith A. K.'
'Sparkes, Hazel A.'

_publ_section_title
;
 Trans-4-(trifluoromethyl) cinnamic acid: Structural characterisation
 and crystallographic investigation into the temperature induced phase
 transition
;
_journal_issue 5
_journal_name_full CrystEngComm
_journal_page_first 502
_journal_paper_doi 10.1039/b715349j
_journal_volume 10
_journal_year 2008
_chemical_formula_moiety 'C10 H7 F3 O2'
_chemical_formula_sum 'C10 H7 F3 O2'
_chemical_formula_weight 216.16
_chemical_name_systematic
;
?
;
_space_group_IT_number 2
_symmetry_cell_setting triclinic
_symmetry_space_group_name_Hall '-P 1'
_symmetry_space_group_name_H-M 'P -1'
_atom_sites_solution_hydrogens geom
_atom_sites_solution_primary direct
_atom_sites_solution_secondary difmap
_audit_creation_method SHELXL-97
_cell_angle_alpha 95.689(14)
_cell_angle_beta 94.632(19)
_cell_angle_gamma 94.56(2)
_cell_formula_units_Z 16
_cell_length_a 27.558(11)
_cell_length_b 7.783(4)
_cell_length_c 16.868(6)
_cell_measurement_reflns_used 4975
_cell_measurement_temperature 120(2)
_cell_measurement_theta_max 30.491
_cell_measurement_theta_min 2.610
_cell_volume 3574(3)
_computing_cell_refinement 'SAINT version 6.45A (Bruker, 2003)'
_computing_data_collection 'SMART version 5.054 (Bruker, 1999)'
_computing_data_reduction 'SAINT version 6.45A (Bruker, 2003)'
_computing_molecular_graphics 'ORTEP3 for Windows (Farrugia, 1997)'
_computing_publication_material 'WinGX publication routines (Farrugia, 1999)'
_computing_structure_refinement 'SHELXL-97 (Sheldrick, 1997)'
_computing_structure_solution 'SHELXS-97 (Sheldrick, 1997)'
_diffrn_ambient_temperature 120(2)
_diffrn_detector_area_resol_mean 8
_diffrn_measured_fraction_theta_full 0.992
_diffrn_measured_fraction_theta_max 0.991
_diffrn_measurement_device_type 'Bruker SMART 6K CCD Detector'
_diffrn_measurement_method \w
_diffrn_radiation_monochromator graphite
_diffrn_radiation_source 'fine-focus sealed tube'
_diffrn_radiation_type MoK\a
_diffrn_radiation_wavelength 0.71073
_diffrn_reflns_av_R_equivalents 0.0327
_diffrn_reflns_av_sigmaI/netI 0.0730
_diffrn_reflns_limit_h_max 34
_diffrn_reflns_limit_h_min -34
_diffrn_reflns_limit_k_max 9
_diffrn_reflns_limit_k_min -9
_diffrn_reflns_limit_l_max 20
_diffrn_reflns_limit_l_min -19
_diffrn_reflns_number 23244
_diffrn_reflns_theta_full 25.00
_diffrn_reflns_theta_max 26.02
_diffrn_reflns_theta_min 0.74
_exptl_absorpt_coefficient_mu 0.152
_exptl_absorpt_correction_T_max 0.972
_exptl_absorpt_correction_T_min 0.863
_exptl_absorpt_correction_type multi-scan
_exptl_absorpt_process_details 'SADABS, (G. Sheldrick, 1998)'
_exptl_crystal_colour colourless
_exptl_crystal_density_diffrn 1.607
_exptl_crystal_density_method 'not measured'
_exptl_crystal_description plate
_exptl_crystal_F_000 1760
_exptl_crystal_size_max 0.52
_exptl_crystal_size_mid 0.20
_exptl_crystal_size_min 0.19
_refine_diff_density_max 0.430
_refine_diff_density_min -0.279
_refine_diff_density_rms 0.066
_refine_ls_extinction_method none
_refine_ls_goodness_of_fit_ref 1.033
_refine_ls_hydrogen_treatment constr
_refine_ls_matrix_type full
_refine_ls_number_parameters 1378
_refine_ls_number_reflns 13965
_refine_ls_number_restraints 378
_refine_ls_restrained_S_all 1.025
_refine_ls_R_factor_all 0.1145
_refine_ls_R_factor_gt 0.0590
_refine_ls_shift/su_max 0.002
_refine_ls_shift/su_mean 0.000
_refine_ls_structure_factor_coef Fsqd
_refine_ls_weighting_details 'calc w=1/[\s^2^(Fo^2^)+(0.0770P)^2^+0.7028P] where P=(Fo^2^+2Fc^2^)/3'
_refine_ls_weighting_scheme calc
_refine_ls_wR_factor_gt 0.1466
_refine_ls_wR_factor_ref 0.1749
_reflns_number_gt 7673
_reflns_number_total 13965
_reflns_threshold_expression >2sigma(I)
_cod_data_source_file b715349j.txt
_cod_data_source_block 07has005
_cod_database_code 7201775

loop_
_symmetry_equiv_pos_as_xyz
'x, y, z'
'-x, -y, -z'

loop_
_atom_site_label
_atom_site_type_symbol
_atom_site_fract_x
_atom_site_fract_y
_atom_site_fract_z
_atom_site_U_iso_or_equiv
_atom_site_adp_type
_atom_site_occupancy
_atom_site_symmetry_multiplicity
_atom_site_calc_flag
_atom_site_refinement_flags
_atom_site_disorder_assembly
_atom_site_disorder_group
F1A F 0.8910(2) 0.6687(6) 0.9919(3) 0.0316(11) Uani 0.57 1 d PU A 1
F1B F 0.9008(6) 0.7017(17) 1.0110(8) 0.0328(11) Uani 0.25 1 d PU A 2
F1C F 0.8838(6) 0.6303(19) 0.9681(9) 0.0327(11) Uani 0.18 1 d PU A 3
F2A F 0.9285(3) 0.4916(13) 0.9144(6) 0.0331(10) Uani 0.57 1 d PU A 1
F2B F 0.9189(7) 0.502(3) 0.9258(14) 0.0333(11) Uani 0.25 1 d PU A 2
F2C F 0.9452(5) 0.513(2) 0.9324(10) 0.0331(11) Uani 0.18 1 d PU A 3
F3A F 0.9695(2) 0.6778(6) 1.0096(3) 0.0310(12) Uani 0.57 1 d PU A 1
F3B F 0.9753(6) 0.6442(18) 0.9917(9) 0.0321(12) Uani 0.25 1 d PU A 2
F3C F 0.9540(5) 0.7189(17) 1.0266(8) 0.0326(12) Uani 0.18 1 d PU A 3
F4A F 0.9753(4) 0.4648(16) 0.1649(11) 0.0335(19) Uani 0.58 1 d PDU B 1
F4B F 0.9664(8) 0.498(2) 0.169(2) 0.033(2) Uani 0.21 1 d PDU B 2
F4C F 0.9712(10) 0.485(4) 0.152(2) 0.033(2) Uani 0.21 1 d PDU B 3
F5A F 0.89466(13) 0.4524(6) 0.1518(2) 0.0325(12) Uani 0.58 1 d PDU B 1
F5B F 0.8900(3) 0.4206(19) 0.1298(8) 0.0319(12) Uani 0.21 1 d PDU B 2
F5C F 0.9033(4) 0.4737(17) 0.1746(7) 0.0317(13) Uani 0.21 1 d PDU B 3
F6A F 0.93405(12) 0.3005(6) 0.06822(15) 0.0295(12) Uani 0.58 1 d PDU B 1
F6B F 0.9499(4) 0.299(2) 0.0762(4) 0.0296(13) Uani 0.21 1 d PDU B 2
F6C F 0.9181(4) 0.311(2) 0.0687(3) 0.0304(12) Uani 0.21 1 d PDU B 3
F7A F 0.7830(8) 0.493(4) 0.6070(13) 0.032(3) Uani 0.55 1 d PDU C 1
F7B F 0.7789(10) 0.503(5) 0.6238(16) 0.031(3) Uani 0.45 1 d PDU C 2
F8A F 0.8605(13) 0.537(7) 0.636(4) 0.048(4) Uani 0.55 1 d PDU C 1
F8B F 0.8572(15) 0.523(9) 0.624(4) 0.048(4) Uani 0.45 1 d PDU C 2
F9A F 0.8132(12) 0.683(4) 0.7098(3) 0.037(3) Uani 0.55 1 d PDU C 1
F9B F 0.8222(15) 0.661(5) 0.7142(4) 0.037(3) Uani 0.45 1 d PDU C 2
F10A F 0.8227(4) 0.4829(18) -0.1385(10) 0.0345(17) Uani 0.59 1 d PU D 1
F10B F 0.8096(7) 0.459(3) -0.1476(14) 0.0350(19) Uani 0.41 1 d PU D 2
F11A F 0.7712(5) 0.305(2) -0.2256(10) 0.043(2) Uani 0.59 1 d PU D 1
F11B F 0.7832(7) 0.277(3) -0.2361(16) 0.045(2) Uani 0.41 1 d PU D 2
F12A F 0.8531(13) 0.285(4) -0.2226(14) 0.048(3) Uani 0.59 1 d PU D 1
F12B F 0.853(2) 0.313(5) -0.206(2) 0.048(3) Uani 0.41 1 d PU D 2
F13A F 0.6400(3) 0.5453(7) 0.7170(4) 0.0335(11) Uani 0.47 1 d PU E 1
F13B F 0.6584(3) 0.5162(12) 0.7076(6) 0.0357(10) Uani 0.28 1 d PU E 2
F13C F 0.6341(5) 0.5870(15) 0.7314(8) 0.0350(10) Uani 0.25 1 d PU E 3
F14A F 0.7190(2) 0.5768(6) 0.7466(3) 0.0324(10) Uani 0.47 1 d PU E 1
F14B F 0.7258(4) 0.6327(11) 0.7668(5) 0.0343(10) Uani 0.28 1 d PU E 2
F14C F 0.7058(4) 0.5298(11) 0.7178(5) 0.0347(10) Uani 0.25 1 d PU E 3
F15A F 0.6714(2) 0.7344(13) 0.8166(6) 0.0328(10) Uani 0.47 1 d PU E 1
F15B F 0.6607(5) 0.715(2) 0.8043(9) 0.0348(10) Uani 0.28 1 d PU E 2
F15C F 0.6890(4) 0.7218(17) 0.8125(8) 0.0347(10) Uani 0.25 1 d PU E 3
F16A F 0.6486(8) 0.4933(16) -0.0429(10) 0.0293(18) Uani 0.58 1 d PU F 1
F16B F 0.6459(12) 0.456(2) -0.0573(15) 0.0289(19) Uani 0.42 1 d PU F 2
F17A F 0.6573(7) 0.294(4) -0.1449(19) 0.044(3) Uani 0.58 1 d PU F 1
F17B F 0.6710(11) 0.305(6) -0.144(3) 0.045(3) Uani 0.42 1 d PU F 2
F18A F 0.7233(9) 0.440(4) -0.0771(13) 0.041(3) Uani 0.58 1 d PU F 1
F18B F 0.7177(13) 0.456(5) -0.0595(18) 0.041(3) Uani 0.42 1 d PU F 2
F19A F 0.5189(3) 0.3553(7) 0.5223(4) 0.0333(12) Uani 0.52 1 d PU G 1
F19B F 0.5300(5) 0.3952(13) 0.5400(6) 0.0337(11) Uani 0.31 1 d PU G 2
F19C F 0.5167(10) 0.313(2) 0.5116(15) 0.0336(13) Uani 0.17 1 d PU G 3
F20A F 0.5780(2) 0.2284(14) 0.4685(7) 0.0326(13) Uani 0.52 1 d PU G 1
F20B F 0.5659(5) 0.221(3) 0.4654(12) 0.0327(14) Uani 0.31 1 d PU G 2
F20C F 0.5905(7) 0.260(2) 0.4855(11) 0.0330(12) Uani 0.17 1 d PU G 3
F21A F 0.5942(2) 0.4293(6) 0.5685(3) 0.0319(11) Uani 0.52 1 d PU G 1
F21B F 0.6074(4) 0.3929(13) 0.5584(7) 0.0327(11) Uani 0.31 1 d PU G 2
F21C F 0.5751(5) 0.4577(18) 0.5786(9) 0.0328(11) Uani 0.17 1 d PU G 3
F22 F 0.58783(8) 0.6602(2) 0.42859(10) 0.0438(5) Uani 1 1 d D . .
F23 F 0.53333(6) 0.5068(2) 0.34741(11) 0.0398(5) Uani 1 1 d D . .
F24 F 0.60877(7) 0.4889(2) 0.33238(11) 0.0384(5) Uani 1 1 d D . .
O1 O 0.93997(8) 1.2871(3) 0.53491(12) 0.0326(5) Uani 1 1 d . . .
O2 O 0.95949(8) 1.4602(3) 0.64889(12) 0.0310(5) Uani 1 1 d . . .
H2 H 0.9604 1.5368 0.6172 0.037 Uiso 1 1 calc R . .
O3 O 0.95106(8) -0.2802(3) 0.55835(13) 0.0327(5) Uani 1 1 d . . .
O4 O 0.93533(9) -0.4572(3) 0.44519(13) 0.0371(6) Uani 1 1 d . . .
H4 H 0.9366 -0.5331 0.4772 0.044 Uiso 1 1 calc R . .
O5 O 0.80370(8) 1.2587(3) 0.22382(12) 0.0305(5) Uani 1 1 d . . .
O6 O 0.81830(9) 1.4375(3) 0.33700(13) 0.0356(6) Uani 1 1 d . . .
H6 H 0.8170 1.5131 0.3048 0.043 Uiso 1 1 calc R . .
O7 O 0.81295(8) -0.3086(3) 0.24598(12) 0.0309(5) Uani 1 1 d . . .
O8 O 0.79397(8) -0.4848(3) 0.13231(12) 0.0308(5) Uani 1 1 d . . .
H8 H 0.7942 -0.5606 0.1644 0.037 Uiso 1 1 calc R . .
O9 O 0.70018(8) 1.2934(3) 0.32201(13) 0.0306(5) Uani 1 1 d . . .
O10 O 0.70672(8) 1.4676(3) 0.43684(12) 0.0335(6) Uani 1 1 d . . .
H10 H 0.7084 1.5449 0.4055 0.040 Uiso 1 1 calc R . .
O11 O 0.70616(8) -0.2728(3) 0.34648(12) 0.0302(5) Uani 1 1 d . . .
O12 O 0.69436(8) -0.4495(3) 0.23156(12) 0.0315(5) Uani 1 1 d . . .
H12 H 0.6963 -0.5265 0.2629 0.038 Uiso 1 1 calc R . .
O13 O 0.55469(8) -0.3231(3) 0.96345(12) 0.0291(5) Uani 1 1 d . . .
O14 O 0.54616(8) -0.5001(3) 0.84939(12) 0.0300(5) Uani 1 1 d . . .
H14 H 0.5463 -0.5763 0.8813 0.036 Uiso 1 1 calc R . .
O15 O 0.54825(8) 1.2425(3) -0.05910(12) 0.0282(5) Uani 1 1 d . . .
O16 O 0.56204(8) 1.4202(3) 0.05462(12) 0.0288(5) Uani 1 1 d . . .
H16 H 0.5602 1.4959 0.0226 0.035 Uiso 1 1 calc R . .
C1 C 0.94825(11) 1.3081(4) 0.60840(19) 0.0257(7) Uani 1 1 d . . .
C2 C 0.94522(11) 1.1596(4) 0.65603(18) 0.0266(7) Uani 1 1 d . . .
H2A H 0.9406 1.0456 0.6291 0.032 Uiso 1 1 calc R . .
C3 C 0.94871(11) 1.1799(4) 0.73567(19) 0.0270(7) Uani 1 1 d . . .
H3 H 0.9547 1.2953 0.7607 0.032 Uiso 1 1 calc R . .
C4 C 0.94421(11) 1.0420(4) 0.78888(18) 0.0239(7) Uani 1 1 d . . .
C5 C 0.94952(12) 1.0884(4) 0.87083(19) 0.0331(8) Uani 1 1 d . . .
H5 H 0.9562 1.2071 0.8910 0.040 Uiso 1 1 calc R . .
C6 C 0.94519(13) 0.9639(4) 0.9237(2) 0.0349(8) Uani 1 1 d . . .
H6A H 0.9488 0.9969 0.9797 0.042 Uiso 1 1 calc R . .
C7 C 0.93557(11) 0.7915(4) 0.89437(19) 0.0282(7) Uani 1 1 d . A .
C8 C 0.92976(11) 0.7419(4) 0.81287(18) 0.0270(7) Uani 1 1 d . . .
H8A H 0.9226 0.6232 0.7932 0.032 Uiso 1 1 calc R . .
C9 C 0.93447(11) 0.8671(4) 0.76007(19) 0.0288(7) Uani 1 1 d . . .
H9 H 0.9311 0.8335 0.7041 0.035 Uiso 1 1 calc R . .
C10 C 0.93144(12) 0.6592(4) 0.95356(19) 0.0291(7) Uani 1 1 d . . .
C11 C 0.94265(11) -0.3039(4) 0.48497(19) 0.0273(7) Uani 1 1 d . . .
C12 C 0.94140(11) -0.1571(4) 0.43637(19) 0.0288(7) Uani 1 1 d . . .
H12A H 0.9468 -0.0428 0.4629 0.035 Uiso 1 1 calc R . .
C13 C 0.93301(11) -0.1766(4) 0.35701(18) 0.0260(7) Uani 1 1 d . . .
H13 H 0.9264 -0.2920 0.3321 0.031 Uiso 1 1 calc R . .
C14 C 0.93297(11) -0.0374(4) 0.30399(19) 0.0262(7) Uani 1 1 d . . .
C15 C 0.94148(11) 0.1381(4) 0.33366(19) 0.0287(7) Uani 1 1 d . . .
H15 H 0.9469 0.1699 0.3897 0.034 Uiso 1 1 calc R . .
C16 C 0.94207(12) 0.2640(4) 0.28252(19) 0.0303(8) Uani 1 1 d . . .
H16A H 0.9481 0.3825 0.3032 0.036 Uiso 1 1 calc R . .
C17 C 0.93384(11) 0.2190(4) 0.20021(18) 0.0248(7) Uani 1 1 d . B .
C18 C 0.92501(12) 0.0468(4) 0.1701(2) 0.0305(8) Uani 1 1 d . . .
H18 H 0.9192 0.0154 0.1140 0.037 Uiso 1 1 calc R . .
C19 C 0.92472(11) -0.0804(4) 0.22252(18) 0.0274(7) Uani 1 1 d . . .
H19 H 0.9187 -0.1989 0.2018 0.033 Uiso 1 1 calc R . .
C20 C 0.93385(8) 0.3605(3) 0.14590(15) 0.0298(8) Uani 1 1 d D . .
C21 C 0.81179(11) 1.2834(4) 0.29732(19) 0.0266(7) Uani 1 1 d . . .
C22 C 0.81303(11) 1.1370(4) 0.34591(19) 0.0271(7) Uani 1 1 d . . .
H22 H 0.8086 1.0226 0.3194 0.033 Uiso 1 1 calc R . .
C23 C 0.82001(11) 1.1574(4) 0.42518(18) 0.0256(7) Uani 1 1 d . . .
H23 H 0.8256 1.2730 0.4501 0.031 Uiso 1 1 calc R . .
C24 C 0.82000(11) 1.0179(4) 0.47833(18) 0.0248(7) Uani 1 1 d . . .
C25 C 0.82578(11) 1.0597(4) 0.56053(18) 0.0287(7) Uani 1 1 d . . .
H25 H 0.8302 1.1781 0.5818 0.034 Uiso 1 1 calc R . .
C26 C 0.82526(11) 0.9315(4) 0.61238(18) 0.0295(7) Uani 1 1 d . . .
H26 H 0.8290 0.9618 0.6686 0.035 Uiso 1 1 calc R . .
C27 C 0.81923(11) 0.7594(4) 0.58110(18) 0.0260(7) Uani 1 1 d . C .
C28 C 0.81347(11) 0.7155(4) 0.49918(19) 0.0299(8) Uani 1 1 d . . .
H28 H 0.8090 0.5971 0.4780 0.036 Uiso 1 1 calc R . .
C29 C 0.81420(12) 0.8432(4) 0.44844(19) 0.0285(7) Uani 1 1 d . . .
H29 H 0.8107 0.8121 0.3922 0.034 Uiso 1 1 calc R . .
C30 C 0.81885(9) 0.6167(4) 0.63472(16) 0.0300(8) Uani 1 1 d D . .
C31 C 0.80424(11) -0.3306(4) 0.17215(19) 0.0268(7) Uani 1 1 d . . .
C32 C 0.80494(11) -0.1850(4) 0.12358(18) 0.0259(7) Uani 1 1 d . . .
H32 H 0.8100 -0.0707 0.1501 0.031 Uiso 1 1 calc R . .
C33 C 0.79884(11) -0.2047(4) 0.04453(18) 0.0253(7) Uani 1 1 d . . .
H33 H 0.7914 -0.3199 0.0199 0.030 Uiso 1 1 calc R . .
C34 C 0.80222(11) -0.0684(4) -0.00914(19) 0.0262(7) Uani 1 1 d . . .
C35 C 0.81412(11) 0.1060(4) 0.01857(18) 0.0270(7) Uani 1 1 d . . .
H35 H 0.8197 0.1402 0.0744 0.032 Uiso 1 1 calc R . .
C36 C 0.81786(11) 0.2299(4) -0.03504(18) 0.0281(7) Uani 1 1 d . . .
H36 H 0.8262 0.3484 -0.0158 0.034 Uiso 1 1 calc R . .
C37 C 0.80952(11) 0.1812(4) -0.11610(18) 0.0264(7) Uani 1 1 d . D .
C38 C 0.79718(12) 0.0082(4) -0.14452(19) 0.0314(8) Uani 1 1 d . . .
H38 H 0.7912 -0.0252 -0.2004 0.038 Uiso 1 1 calc R . .
C39 C 0.79371(12) -0.1149(4) -0.09125(19) 0.0313(8) Uani 1 1 d . . .
H39 H 0.7854 -0.2331 -0.1109 0.038 Uiso 1 1 calc R . .
C40 C 0.81394(12) 0.3107(4) -0.1754(2) 0.0300(8) Uani 1 1 d . . .
C41 C 0.70216(11) 1.3143(4) 0.39548(18) 0.0251(7) Uani 1 1 d . . .
C42 C 0.69895(11) 1.1659(4) 0.44343(19) 0.0268(7) Uani 1 1 d . . .
H42 H 0.6984 1.0520 0.4171 0.032 Uiso 1 1 calc R . .
C43 C 0.69686(11) 1.1862(4) 0.52187(18) 0.0249(7) Uani 1 1 d . . .
H43 H 0.6987 1.3023 0.5462 0.030 Uiso 1 1 calc R . .
C44 C 0.69204(11) 1.0497(4) 0.57573(18) 0.0260(7) Uani 1 1 d . . .
C45 C 0.68973(12) 1.0971(4) 0.65636(18) 0.0291(7) Uani 1 1 d . . .
H45 H 0.6911 1.2165 0.6755 0.035 Uiso 1 1 calc R . .
C46 C 0.68540(12) 0.9739(4) 0.71000(19) 0.0308(8) Uani 1 1 d . . .
H46 H 0.6838 1.0083 0.7653 0.037 Uiso 1 1 calc R . .
C47 C 0.68351(11) 0.7996(4) 0.68176(18) 0.0258(7) Uani 1 1 d . E .
C48 C 0.68551(11) 0.7494(4) 0.60137(19) 0.0288(7) Uani 1 1 d . . .
H48 H 0.6838 0.6298 0.5823 0.035 Uiso 1 1 calc R . .
C49 C 0.68999(11) 0.8738(4) 0.54866(19) 0.0291(7) Uani 1 1 d . . .
H49 H 0.6917 0.8391 0.4934 0.035 Uiso 1 1 calc R . .
C50 C 0.67946(12) 0.6647(4) 0.73903(19) 0.0301(8) Uani 1 1 d . . .
C51 C 0.69937(11) -0.2957(4) 0.2731(2) 0.0267(7) Uani 1 1 d . . .
C52 C 0.69658(11) -0.1485(4) 0.22467(18) 0.0252(7) Uani 1 1 d . . .
H52 H 0.7028 -0.0341 0.2508 0.030 Uiso 1 1 calc R . .
C53 C 0.68566(11) -0.1696(4) 0.14583(19) 0.0262(7) Uani 1 1 d . . .
H53 H 0.6790 -0.2856 0.1218 0.031 Uiso 1 1 calc R . .
C54 C 0.68281(11) -0.0334(4) 0.09224(18) 0.0246(7) Uani 1 1 d . . .
C55 C 0.69453(11) 0.1425(4) 0.11971(18) 0.0274(7) Uani 1 1 d . . .
H55 H 0.7038 0.1761 0.1749 0.033 Uiso 1 1 calc R . .
C56 C 0.69258(11) 0.2666(4) 0.06680(18) 0.0276(7) Uani 1 1 d . . .
H56 H 0.7008 0.3852 0.0857 0.033 Uiso 1 1 calc R . .
C57 C 0.67870(11) 0.2192(4) -0.01374(18) 0.0249(7) Uani 1 1 d . F .
C58 C 0.66667(12) 0.0475(4) -0.04186(19) 0.0285(7) Uani 1 1 d . . .
H58 H 0.6570 0.0151 -0.0970 0.034 Uiso 1 1 calc R . .
C59 C 0.66882(12) -0.0776(4) 0.01119(19) 0.0294(7) Uani 1 1 d . . .
H59 H 0.6606 -0.1960 -0.0082 0.035 Uiso 1 1 calc R . .
C60 C 0.67760(12) 0.3581(4) -0.06944(19) 0.0279(7) Uani 1 1 d . . .
C61 C 0.55088(11) -0.3456(4) 0.89000(18) 0.0231(7) Uani 1 1 d . . .
C62 C 0.55110(11) -0.1998(4) 0.84133(18) 0.0250(7) Uani 1 1 d . . .
H62 H 0.5530 -0.0852 0.8674 0.030 Uiso 1 1 calc R . .
C63 C 0.54867(11) -0.2228(4) 0.76152(18) 0.0250(7) Uani 1 1 d . . .
H63 H 0.5448 -0.3393 0.7374 0.030 Uiso 1 1 calc R . .
C64 C 0.55141(11) -0.0874(4) 0.70728(18) 0.0253(7) Uani 1 1 d . . .
C65 C 0.55445(11) 0.0894(4) 0.73359(18) 0.0274(7) Uani 1 1 d . . .
H65 H 0.5537 0.1258 0.7889 0.033 Uiso 1 1 calc R . .
C66 C 0.55849(11) 0.2116(4) 0.68004(18) 0.0280(7) Uani 1 1 d . . .
H66 H 0.5607 0.3316 0.6984 0.034 Uiso 1 1 calc R . .
C67 C 0.55931(11) 0.1584(4) 0.59888(19) 0.0267(7) Uani 1 1 d . G .
C68 C 0.55583(12) -0.0157(4) 0.5716(2) 0.0334(8) Uani 1 1 d . . .
H68 H 0.5562 -0.0516 0.5162 0.040 Uiso 1 1 calc R . .
C69 C 0.55181(12) -0.1379(4) 0.62606(19) 0.0321(8) Uani 1 1 d . . .
H69 H 0.5493 -0.2578 0.6074 0.039 Uiso 1 1 calc R . .
C70 C 0.56358(12) 0.2927(4) 0.5408(2) 0.0310(8) Uani 1 1 d . . .
C71 C 0.55576(11) 1.2660(4) 0.01470(19) 0.0247(7) Uani 1 1 d . . .
C72 C 0.55791(11) 1.1190(4) 0.06280(18) 0.0255(7) Uani 1 1 d . . .
H72 H 0.5513 1.0049 0.0365 0.031 Uiso 1 1 calc R . .
C73 C 0.56879(11) 1.1390(4) 0.14168(18) 0.0244(7) Uani 1 1 d . . .
H73 H 0.5758 1.2545 0.1662 0.029 Uiso 1 1 calc R . .
C74 C 0.57098(11) 1.0008(4) 0.19441(18) 0.0236(7) Uani 1 1 d . . .
C75 C 0.58380(11) 1.0430(4) 0.27550(18) 0.0267(7) Uani 1 1 d . . .
H75 H 0.5913 1.1612 0.2958 0.032 Uiso 1 1 calc R . .
C76 C 0.58584(11) 0.9158(4) 0.32770(18) 0.0265(7) Uani 1 1 d . . .
H76 H 0.5945 0.9470 0.3832 0.032 Uiso 1 1 calc R . .
C77 C 0.57521(11) 0.7432(4) 0.29822(18) 0.0237(7) Uani 1 1 d . . .
C78 C 0.56282(11) 0.6992(4) 0.21709(18) 0.0270(7) Uani 1 1 d . . .
H78 H 0.5556 0.5809 0.1968 0.032 Uiso 1 1 calc R . .
C79 C 0.56088(11) 0.8255(4) 0.16556(18) 0.0252(7) Uani 1 1 d . . .
H79 H 0.5526 0.7935 0.1100 0.030 Uiso 1 1 calc R . .
C80 C 0.57624(7) 0.6018(3) 0.35164(14) 0.0262(7) Uani 1 1 d D . .

loop_
_atom_site_aniso_label
_atom_site_aniso_U_11
_atom_site_aniso_U_22
_atom_site_aniso_U_33
_atom_site_aniso_U_23
_atom_site_aniso_U_13
_atom_site_aniso_U_12
F1A 0.046(3) 0.027(2) 0.022(3) 0.003(2) 0.0050(18) 0.0020(16)
F1B 0.047(3) 0.028(2) 0.024(3) 0.004(2) 0.0047(17) 0.0040(17)
F1C 0.047(3) 0.027(2) 0.024(3) 0.005(2) 0.0054(18) 0.0032(17)
F2A 0.048(3) 0.0243(17) 0.028(3) 0.005(2) 0.0053(17) 0.0052(19)
F2B 0.049(3) 0.026(2) 0.026(3) 0.005(2) 0.0053(18) 0.0043(19)
F2C 0.049(3) 0.026(2) 0.026(3) 0.005(2) 0.0035(19) 0.0063(19)
F3A 0.045(3) 0.027(3) 0.021(3) 0.006(2) -0.0015(17) 0.0085(16)
F3B 0.047(3) 0.027(2) 0.023(3) 0.006(2) 0.0006(18) 0.0075(17)
F3C 0.047(3) 0.028(2) 0.023(3) 0.005(2) 0.0005(18) 0.0061(17)
F4A 0.039(3) 0.024(3) 0.038(4) 0.023(3) -0.010(3) -0.003(3)
F4B 0.039(3) 0.023(4) 0.038(4) 0.022(3) -0.011(3) -0.002(3)
F4C 0.039(3) 0.024(4) 0.038(4) 0.023(3) -0.011(3) -0.002(3)
F5A 0.0322(19) 0.038(2) 0.028(3) 0.0136(19) -0.0103(16) 0.0062(18)
F5B 0.033(2) 0.036(2) 0.026(3) 0.0128(19) -0.0115(17) 0.005(2)
F5C 0.031(2) 0.037(2) 0.027(3) 0.014(2) -0.012(2) 0.006(2)
F6A 0.034(3) 0.0319(14) 0.0218(13) 0.0109(12) -0.0134(14) 0.004(3)
F6B 0.034(3) 0.0318(17) 0.0221(18) 0.0114(17) -0.013(2) 0.005(3)
F6C 0.034(3) 0.0331(16) 0.0235(17) 0.0125(15) -0.0129(17) 0.005(3)
F7A 0.047(3) 0.028(3) 0.018(8) 0.005(5) 0.002(4) -0.007(3)
F7B 0.046(4) 0.028(3) 0.016(8) 0.007(5) 0.002(4) -0.008(3)
F8A 0.045(4) 0.042(7) 0.063(14) 0.030(6) 0.008(4) 0.014(5)
F8B 0.046(4) 0.042(7) 0.064(14) 0.030(6) 0.010(5) 0.014(5)
F9A 0.062(10) 0.029(7) 0.0210(15) 0.014(2) -0.005(2) 0.007(4)
F9B 0.062(10) 0.029(7) 0.0210(16) 0.014(2) -0.008(2) 0.008(4)
F10A 0.052(6) 0.016(4) 0.032(4) 0.005(3) -0.004(4) -0.011(3)
F10B 0.055(7) 0.016(4) 0.032(4) 0.006(3) 0.001(4) -0.009(4)
F11A 0.043(6) 0.039(5) 0.046(4) 0.022(4) -0.013(4) 0.007(3)
F11B 0.048(6) 0.040(5) 0.047(5) 0.023(4) -0.016(4) 0.004(4)
F12A 0.0683(18) 0.043(8) 0.043(9) 0.018(6) 0.038(7) 0.027(5)
F12B 0.068(2) 0.045(8) 0.044(10) 0.020(6) 0.037(7) 0.027(6)
F13A 0.045(3) 0.024(2) 0.031(2) 0.0049(19) 0.0060(19) -0.002(2)
F13B 0.049(3) 0.026(2) 0.032(2) 0.0067(19) 0.0023(19) -0.0013(19)
F13C 0.048(3) 0.027(2) 0.031(2) 0.0072(19) 0.0044(18) -0.0019(19)
F14A 0.046(2) 0.024(2) 0.029(3) 0.008(2) 0.0000(19) 0.007(2)
F14B 0.048(2) 0.027(2) 0.029(2) 0.0086(19) -0.0002(19) 0.004(2)
F14C 0.048(2) 0.026(2) 0.031(2) 0.008(2) 0.0018(19) 0.0041(19)
F15A 0.046(3) 0.0288(19) 0.024(2) 0.0058(17) 0.002(2) 0.003(2)
F15B 0.049(3) 0.028(2) 0.028(2) 0.0065(18) 0.004(2) 0.001(2)
F15C 0.049(3) 0.029(2) 0.026(2) 0.0071(18) 0.001(2) 0.003(2)
F16A 0.051(3) 0.005(5) 0.032(6) -0.004(3) 0.006(4) 0.006(4)
F16B 0.050(3) 0.004(6) 0.034(6) -0.002(4) 0.009(4) 0.005(5)
F17A 0.079(10) 0.028(4) 0.0227(15) 0.006(2) -0.007(8) -0.003(7)
F17B 0.082(11) 0.027(4) 0.0224(17) 0.006(2) -0.006(8) -0.005(8)
F18A 0.036(5) 0.050(5) 0.046(8) 0.030(6) 0.019(4) 0.003(3)
F18B 0.036(6) 0.049(5) 0.046(9) 0.033(7) 0.017(5) 0.002(4)
F19A 0.044(3) 0.023(3) 0.034(3) 0.005(2) -0.0024(19) 0.008(2)
F19B 0.044(3) 0.023(3) 0.034(3) 0.006(2) -0.0001(19) 0.007(2)
F19C 0.044(3) 0.023(3) 0.034(3) 0.006(3) -0.002(2) 0.008(3)
F20A 0.043(4) 0.0280(19) 0.0275(19) 0.0060(15) 0.007(3) 0.000(3)
F20B 0.044(4) 0.027(2) 0.028(2) 0.0068(17) 0.007(3) 0.000(3)
F20C 0.044(4) 0.027(2) 0.029(2) 0.0064(17) 0.007(2) 0.001(2)
F21A 0.042(4) 0.022(2) 0.032(2) 0.0056(19) 0.004(2) 0.0018(18)
F21B 0.044(4) 0.024(2) 0.0314(19) 0.0074(19) 0.0048(19) 0.0009(18)
F21C 0.044(3) 0.023(2) 0.032(2) 0.006(2) 0.0028(19) 0.0028(19)
F22 0.0786(15) 0.0288(11) 0.0221(11) 0.0066(8) -0.0072(10) 0.0005(10)
F23 0.0399(11) 0.0381(11) 0.0418(12) 0.0187(10) -0.0008(9) -0.0079(9)
F24 0.0483(12) 0.0256(10) 0.0453(12) 0.0135(9) 0.0099(9) 0.0105(9)
O1 0.0517(15) 0.0272(12) 0.0194(13) 0.0057(10) 0.0017(10) 0.0032(10)
O2 0.0472(14) 0.0214(11) 0.0242(12) 0.0067(10) 0.0005(10) -0.0008(10)
O3 0.0512(15) 0.0270(12) 0.0195(13) 0.0056(10) 0.0012(10) -0.0003(10)
O4 0.0648(17) 0.0248(12) 0.0222(13) 0.0076(10) 0.0021(11) 0.0034(11)
O5 0.0474(14) 0.0261(12) 0.0183(12) 0.0048(9) 0.0020(10) 0.0024(10)
O6 0.0616(16) 0.0217(12) 0.0232(13) 0.0062(10) 0.0008(11) 0.0005(11)
O7 0.0492(14) 0.0252(12) 0.0180(12) 0.0045(9) 0.0010(10) 0.0007(10)
O8 0.0450(14) 0.0230(12) 0.0243(12) 0.0049(10) 0.0007(10) 0.0011(10)
O9 0.0459(14) 0.0237(12) 0.0223(13) 0.0049(10) 0.0003(10) 0.0039(10)
O10 0.0575(15) 0.0200(11) 0.0220(12) 0.0046(9) -0.0020(11) 0.0000(10)
O11 0.0498(14) 0.0239(12) 0.0164(12) 0.0041(9) -0.0009(10) 0.0011(10)
O12 0.0529(15) 0.0199(11) 0.0224(12) 0.0046(9) 0.0042(10) 0.0044(10)
O13 0.0460(14) 0.0235(12) 0.0178(12) 0.0039(9) 0.0001(10) 0.0042(10)
O14 0.0496(14) 0.0189(11) 0.0214(12) 0.0049(9) -0.0010(10) 0.0022(10)
O15 0.0446(14) 0.0200(11) 0.0194(12) 0.0020(9) 0.0003(10) 0.0014(10)
O16 0.0484(14) 0.0192(11) 0.0189(12) 0.0048(9) 0.0008(10) 0.0026(10)
C1 0.0301(17) 0.0241(17) 0.0237(18) 0.0037(14) 0.0051(14) 0.0038(13)
C2 0.0334(18) 0.0231(16) 0.0229(18) 0.0035(13) 0.0004(14) 0.0004(13)
C3 0.0286(17) 0.0228(16) 0.0290(19) 0.0029(14) -0.0004(14) 0.0022(13)
C4 0.0276(17) 0.0219(16) 0.0219(17) 0.0035(13) -0.0012(13) 0.0012(13)
C5 0.048(2) 0.0242(17) 0.0257(19) 0.0015(14) -0.0030(15) -0.0008(15)
C6 0.055(2) 0.0289(18) 0.0198(18) 0.0024(14) 0.0002(15) 0.0036(16)
C7 0.0296(17) 0.0277(17) 0.0277(19) 0.0064(14) 0.0002(14) 0.0029(14)
C8 0.0334(18) 0.0207(16) 0.0255(18) -0.0001(13) -0.0021(14) 0.0015(13)
C9 0.0398(19) 0.0212(16) 0.0241(18) 0.0004(13) -0.0011(14) 0.0016(14)
C10 0.0355(19) 0.0235(17) 0.0280(19) 0.0019(14) 0.0015(15) 0.0028(14)
C11 0.0323(18) 0.0247(17) 0.0259(19) 0.0041(14) 0.0063(14) 0.0027(14)
C12 0.0336(18) 0.0246(17) 0.0288(19) 0.0058(14) 0.0037(14) 0.0016(14)
C13 0.0332(18) 0.0224(16) 0.0230(18) 0.0054(13) 0.0032(13) 0.0020(13)
C14 0.0274(17) 0.0246(17) 0.0272(18) 0.0078(14) 0.0014(13) 0.0012(13)
C15 0.0402(19) 0.0252(17) 0.0196(17) 0.0001(14) 0.0017(14) -0.0001(14)
C16 0.0406(19) 0.0225(16) 0.0269(19) 0.0030(14) -0.0005(15) -0.0007(14)
C17 0.0267(16) 0.0231(16) 0.0254(18) 0.0077(14) 0.0014(13) 0.0012(13)
C18 0.0397(19) 0.0263(17) 0.0250(18) 0.0032(14) 0.0007(14) 0.0022(14)
C19 0.0405(19) 0.0183(15) 0.0219(17) 0.0012(13) -0.0017(14) -0.0006(14)
C20 0.0329(19) 0.0261(17) 0.0297(19) 0.0061(15) -0.0022(14) -0.0010(15)
C21 0.0352(18) 0.0228(17) 0.0223(18) 0.0050(14) 0.0034(14) 0.0025(14)
C22 0.0330(18) 0.0230(17) 0.0258(18) 0.0064(14) 0.0014(14) 0.0016(13)
C23 0.0312(17) 0.0230(16) 0.0228(17) 0.0050(13) 0.0016(13) 0.0008(13)
C24 0.0292(17) 0.0238(16) 0.0229(18) 0.0064(13) 0.0042(13) 0.0042(13)
C25 0.0399(19) 0.0235(17) 0.0227(18) 0.0029(14) 0.0015(14) 0.0037(14)
C26 0.042(2) 0.0288(18) 0.0169(17) 0.0025(14) -0.0030(14) 0.0021(15)
C27 0.0290(17) 0.0243(16) 0.0246(18) 0.0057(14) -0.0003(13) 0.0009(13)
C28 0.040(2) 0.0208(16) 0.0268(19) 0.0000(14) -0.0004(15) -0.0006(14)
C29 0.0409(19) 0.0247(17) 0.0192(17) 0.0002(13) 0.0007(14) 0.0025(14)
C30 0.0313(18) 0.0280(18) 0.030(2) 0.0058(15) -0.0015(15) 0.0006(15)
C31 0.0275(17) 0.0237(17) 0.0293(19) 0.0028(14) 0.0025(14) 0.0027(13)
C32 0.0329(17) 0.0233(16) 0.0229(18) 0.0072(13) 0.0041(13) 0.0026(13)
C33 0.0301(17) 0.0214(16) 0.0242(18) 0.0029(13) 0.0019(13) 0.0002(13)
C34 0.0304(17) 0.0244(17) 0.0249(18) 0.0054(14) 0.0047(13) 0.0036(13)
C35 0.0380(18) 0.0241(16) 0.0186(16) 0.0045(13) -0.0019(14) 0.0025(14)
C36 0.0391(19) 0.0204(16) 0.0244(18) 0.0014(13) -0.0001(14) 0.0046(14)
C37 0.0310(17) 0.0264(17) 0.0230(18) 0.0076(14) 0.0014(13) 0.0039(13)
C38 0.050(2) 0.0245(17) 0.0200(17) 0.0023(14) 0.0016(15) 0.0053(15)
C39 0.047(2) 0.0240(17) 0.0232(18) 0.0041(14) 0.0022(15) 0.0030(15)
C40 0.0368(19) 0.0238(17) 0.0298(19) 0.0059(14) 0.0003(15) 0.0038(14)
C41 0.0311(17) 0.0217(16) 0.0220(18) 0.0032(13) -0.0020(13) 0.0029(13)
C42 0.0328(18) 0.0185(16) 0.0282(19) 0.0026(13) -0.0021(14) 0.0013(13)
C43 0.0348(18) 0.0176(15) 0.0212(17) 0.0022(13) -0.0032(13) 0.0006(13)
C44 0.0316(17) 0.0217(16) 0.0238(18) 0.0038(13) -0.0024(13) -0.0006(13)
C45 0.046(2) 0.0204(16) 0.0195(17) -0.0007(13) 0.0009(14) -0.0001(14)
C46 0.049(2) 0.0255(17) 0.0179(17) 0.0010(13) 0.0051(14) 0.0011(15)
C47 0.0309(17) 0.0237(16) 0.0226(18) 0.0040(13) 0.0017(13) -0.0003(13)
C48 0.0383(19) 0.0187(16) 0.0295(19) 0.0051(14) 0.0022(14) 0.0014(14)
C49 0.0387(19) 0.0243(17) 0.0231(18) -0.0003(14) -0.0004(14) 0.0015(14)
C50 0.043(2) 0.0245(17) 0.0232(18) 0.0049(14) 0.0024(15) 0.0024(15)
C51 0.0281(17) 0.0219(16) 0.0308(19) 0.0054(14) 0.0037(14) 0.0029(13)
C52 0.0335(17) 0.0212(16) 0.0211(17) 0.0057(13) 0.0003(13) 0.0016(13)
C53 0.0303(17) 0.0205(16) 0.0282(19) 0.0032(14) 0.0046(14) 0.0026(13)
C54 0.0284(17) 0.0238(16) 0.0220(17) 0.0038(13) 0.0018(13) 0.0036(13)
C55 0.0375(18) 0.0260(17) 0.0177(16) 0.0002(13) -0.0006(13) 0.0017(14)
C56 0.0397(19) 0.0195(16) 0.0227(17) -0.0002(13) 0.0025(14) 0.0009(14)
C57 0.0293(17) 0.0226(16) 0.0240(17) 0.0061(13) 0.0033(13) 0.0043(13)
C58 0.0423(19) 0.0234(16) 0.0192(17) -0.0002(13) 0.0013(14) 0.0038(14)
C59 0.0416(19) 0.0196(16) 0.0259(18) 0.0004(13) 0.0020(15) -0.0002(14)
C60 0.0370(19) 0.0232(17) 0.0243(18) 0.0041(14) 0.0032(14) 0.0045(15)
C61 0.0271(16) 0.0190(15) 0.0221(18) 0.0009(13) 0.0000(13) -0.0001(13)
C62 0.0350(18) 0.0197(15) 0.0201(17) 0.0014(13) 0.0011(13) 0.0034(13)
C63 0.0297(17) 0.0190(15) 0.0256(18) 0.0026(13) -0.0012(13) 0.0010(13)
C64 0.0314(17) 0.0216(16) 0.0224(17) 0.0024(13) -0.0012(13) 0.0029(13)
C65 0.0382(19) 0.0245(17) 0.0189(17) 0.0000(13) 0.0007(14) 0.0037(14)
C66 0.0380(19) 0.0207(16) 0.0253(18) 0.0007(13) 0.0025(14) 0.0041(14)
C67 0.0336(18) 0.0211(16) 0.0258(18) 0.0069(14) 0.0008(14) 0.0026(13)
C68 0.048(2) 0.0245(17) 0.0264(19) 0.0012(14) 0.0004(15) 0.0020(15)
C69 0.048(2) 0.0205(16) 0.0270(19) 0.0013(14) 0.0000(15) 0.0009(15)
C70 0.039(2) 0.0271(18) 0.0274(19) 0.0039(15) 0.0038(15) 0.0038(15)
C71 0.0257(17) 0.0229(17) 0.0259(19) 0.0035(14) 0.0025(13) 0.0025(13)
C72 0.0324(17) 0.0187(15) 0.0254(18) 0.0055(13) 0.0019(13) -0.0008(13)
C73 0.0326(17) 0.0179(15) 0.0231(18) 0.0028(13) 0.0028(13) 0.0039(13)
C74 0.0285(17) 0.0179(15) 0.0245(17) 0.0027(13) 0.0013(13) 0.0027(13)
C75 0.0388(19) 0.0161(15) 0.0234(18) -0.0014(13) -0.0008(14) -0.0012(13)
C76 0.0368(18) 0.0214(16) 0.0204(17) 0.0008(13) 0.0001(14) 0.0010(13)
C77 0.0284(17) 0.0200(15) 0.0221(17) 0.0017(13) -0.0003(13) 0.0020(13)
C78 0.0372(18) 0.0168(15) 0.0260(18) 0.0014(13) 0.0012(14) -0.0014(13)
C79 0.0334(18) 0.0209(16) 0.0199(17) -0.0008(13) -0.0020(13) 0.0024(13)
C80 0.0342(18) 0.0231(16) 0.0201(17) 0.0010(13) -0.0002(14) -0.0001(14)

loop_
_atom_type_symbol
_atom_type_description
_atom_type_scat_dispersion_real
_atom_type_scat_dispersion_imag
_atom_type_scat_source
C C 0.0033 0.0016 'International Tables Vol C Tables 4.2.6.8 and 6.1.1.4'
H H 0.0000 0.0000 'International Tables Vol C Tables 4.2.6.8 and 6.1.1.4'
O O 0.0106 0.0060 'International Tables Vol C Tables 4.2.6.8 and 6.1.1.4'
F F 0.0171 0.0103 'International Tables Vol C Tables 4.2.6.8 and 6.1.1.4'

loop_
_geom_angle_atom_site_label_1
_geom_angle_atom_site_label_2
_geom_angle_atom_site_label_3
_geom_angle
_geom_angle_site_symmetry_1
_geom_angle_site_symmetry_3
_geom_angle_publ_flag
C1 O2 H2 109.5 . . ?
C11 O4 H4 109.5 . . ?
C21 O6 H6 109.5 . . ?
C31 O8 H8 109.5 . . ?
C41 O10 H10 109.5 . . ?
C51 O12 H12 109.5 . . ?
C61 O14 H14 109.5 . . ?
C71 O16 H16 109.5 . . ?
O1 C1 O2 123.2(3) . . ?
O1 C1 C2 120.9(3) . . ?
O2 C1 C2 115.9(3) . . ?
C3 C2 C1 122.1(3) . . ?
C3 C2 H2A 118.9 . . ?
C1 C2 H2A 118.9 . . ?
C2 C3 C4 126.7(3) . . ?
C2 C3 H3 116.7 . . ?
C4 C3 H3 116.7 . . ?
C5 C4 C9 119.0(3) . . ?
C5 C4 C3 118.4(3) . . ?
C9 C4 C3 122.6(3) . . ?
C6 C5 C4 120.8(3) . . ?
C6 C5 H5 119.6 . . ?
C4 C5 H5 119.6 . . ?
C7 C6 C5 119.6(3) . . ?
C7 C6 H6A 120.2 . . ?
C5 C6 H6A 120.2 . . ?
C6 C7 C8 120.8(3) . . ?
C6 C7 C10 118.2(3) . . ?
C8 C7 C10 121.0(3) . . ?
C7 C8 C9 119.4(3) . . ?
C7 C8 H8A 120.3 . . ?
C9 C8 H8A 120.3 . . ?
C8 C9 C4 120.4(3) . . ?
C8 C9 H9 119.8 . . ?
C4 C9 H9 119.8 . . ?
F1A C10 F3A 107.1(3) . . ?
F2B C10 F3B 100.9(12) . . ?
F2C C10 F3C 109.1(8) . . ?
F2C C10 F1C 105.9(10) . . ?
F3C C10 F1C 103.3(9) . . ?
F2B C10 F1B 107.0(9) . . ?
F3B C10 F1B 107.0(8) . . ?
F1A C10 F2A 105.9(4) . . ?
F3A C10 F2A 108.5(4) . . ?
F2C C10 C7 116.1(8) . . ?
F2B C10 C7 117.5(10) . . ?
F1A C10 C7 112.2(3) . . ?
F3A C10 C7 112.3(3) . . ?
F3B C10 C7 110.5(7) . . ?
F3C C10 C7 112.3(6) . . ?
F1C C10 C7 109.1(7) . . ?
F1B C10 C7 112.8(6) . . ?
F2A C10 C7 110.5(4) . . ?
O3 C11 O4 123.3(3) . . ?
O3 C11 C12 121.2(3) . . ?
O4 C11 C12 115.6(3) . . ?
C13 C12 C11 123.2(3) . . ?
C13 C12 H12A 118.4 . . ?
C11 C12 H12A 118.4 . . ?
C12 C13 C14 126.5(3) . . ?
C12 C13 H13 116.7 . . ?
C14 C13 H13 116.7 . . ?
C19 C14 C15 118.8(3) . . ?
C19 C14 C13 119.1(3) . . ?
C15 C14 C13 122.1(3) . . ?
C16 C15 C14 120.5(3) . . ?
C16 C15 H15 119.7 . . ?
C14 C15 H15 119.7 . . ?
C15 C16 C17 120.2(3) . . ?
C15 C16 H16A 119.9 . . ?
C17 C16 H16A 119.9 . . ?
C18 C17 C16 119.9(3) . . ?
C18 C17 C20 121.2(3) . . ?
C16 C17 C20 118.9(3) . . ?
C17 C18 C19 119.4(3) . . ?
C17 C18 H18 120.3 . . ?
C19 C18 H18 120.3 . . ?
C14 C19 C18 121.1(3) . . ?
C14 C19 H19 119.4 . . ?
C18 C19 H19 119.4 . . ?
F4C C20 F6C 110.6(18) . . ?
F4A C20 F5A 110.3(8) . . ?
F4A C20 F6A 106.3(9) . . ?
F5A C20 F6A 106.9(3) . . ?
F4B C20 F5B 107.6(14) . . ?
F4B C20 F6B 101.6(19) . . ?
F5B C20 F6B 108.2(8) . . ?
F4C C20 F5C 92(2) . . ?
F6C C20 F5C 107.3(8) . . ?
F4A C20 C17 108.0(7) . . ?
F4B C20 C17 115.4(17) . . ?
F4C C20 C17 121.1(13) . . ?
F6C C20 C17 115.8(8) . . ?
F5A C20 C17 112.2(3) . . ?
F6A C20 C17 112.9(3) . . ?
F5B C20 C17 114.9(8) . . ?
F6B C20 C17 108.1(8) . . ?
F5C C20 C17 106.2(7) . . ?
O5 C21 O6 123.3(3) . . ?
O5 C21 C22 120.9(3) . . ?
O6 C21 C22 115.8(3) . . ?
C23 C22 C21 122.9(3) . . ?
C23 C22 H22 118.5 . . ?
C21 C22 H22 118.5 . . ?
C22 C23 C24 126.3(3) . . ?
C22 C23 H23 116.9 . . ?
C24 C23 H23 116.9 . . ?
C25 C24 C29 118.4(3) . . ?
C25 C24 C23 119.7(3) . . ?
C29 C24 C23 121.9(3) . . ?
C24 C25 C26 121.2(3) . . ?
C24 C25 H25 119.4 . . ?
C26 C25 H25 119.4 . . ?
C27 C26 C25 119.2(3) . . ?
C27 C26 H26 120.4 . . ?
C25 C26 H26 120.4 . . ?
C26 C27 C28 120.3(3) . . ?
C26 C27 C30 121.1(3) . . ?
C28 C27 C30 118.6(3) . . ?
C29 C28 C27 120.0(3) . . ?
C29 C28 H28 120.0 . . ?
C27 C28 H28 120.0 . . ?
C28 C29 C24 120.9(3) . . ?
C28 C29 H29 119.6 . . ?
C24 C29 H29 119.6 . . ?
F7A C30 F9A 111.5(19) . . ?
F7B C30 F9B 102(2) . . ?
F7B C30 F8B 106(4) . . ?
F9B C30 F8B 104(3) . . ?
F7A C30 F8A 106(3) . . ?
F9A C30 F8A 108(2) . . ?
F7A C30 C27 109.6(15) . . ?
F9A C30 C27 109.4(13) . . ?
F7B C30 C27 115.4(19) . . ?
F9B C30 C27 118.1(17) . . ?
F8B C30 C27 110(4) . . ?
F8A C30 C27 112(3) . . ?
O7 C31 O8 122.8(3) . . ?
O7 C31 C32 121.8(3) . . ?
O8 C31 C32 115.5(3) . . ?
C33 C32 C31 123.2(3) . . ?
C33 C32 H32 118.4 . . ?
C31 C32 H32 118.4 . . ?
C32 C33 C34 127.2(3) . . ?
C32 C33 H33 116.4 . . ?
C34 C33 H33 116.4 . . ?
C39 C34 C35 118.7(3) . . ?
C39 C34 C33 118.6(3) . . ?
C35 C34 C33 122.7(3) . . ?
C36 C35 C34 120.4(3) . . ?
C36 C35 H35 119.8 . . ?
C34 C35 H35 119.8 . . ?
C37 C36 C35 120.1(3) . . ?
C37 C36 H36 120.0 . . ?
C35 C36 H36 120.0 . . ?
C36 C37 C38 120.2(3) . . ?
C36 C37 C40 121.4(3) . . ?
C38 C37 C40 118.4(3) . . ?
C39 C38 C37 119.7(3) . . ?
C39 C38 H38 120.1 . . ?
C37 C38 H38 120.1 . . ?
C38 C39 C34 121.0(3) . . ?
C38 C39 H39 119.5 . . ?
C34 C39 H39 119.5 . . ?
F10B C40 F12B 107(2) . . ?
F10B C40 F11B 106.9(13) . . ?
F12B C40 F11B 102(2) . . ?
F11A C40 F12A 108.6(15) . . ?
F11A C40 F10A 106.3(8) . . ?
F12A C40 F10A 105.5(13) . . ?
F10B C40 C37 113.7(12) . . ?
F12B C40 C37 113(2) . . ?
F11B C40 C37 113.3(12) . . ?
F11A C40 C37 111.2(7) . . ?
F12A C40 C37 112.4(13) . . ?
F10A C40 C37 112.6(7) . . ?
O9 C41 O10 123.2(3) . . ?
O9 C41 C42 121.6(3) . . ?
O10 C41 C42 115.2(3) . . ?
C43 C42 C41 122.2(3) . . ?
C43 C42 H42 118.9 . . ?
C41 C42 H42 118.9 . . ?
C42 C43 C44 127.4(3) . . ?
C42 C43 H43 116.3 . . ?
C44 C43 H43 116.3 . . ?
C45 C44 C49 118.6(3) . . ?
C45 C44 C43 118.8(3) . . ?
C49 C44 C43 122.5(3) . . ?
C44 C45 C46 121.4(3) . . ?
C44 C45 H45 119.3 . . ?
C46 C45 H45 119.3 . . ?
C45 C46 C47 119.0(3) . . ?
C45 C46 H46 120.5 . . ?
C47 C46 H46 120.5 . . ?
C48 C47 C46 120.5(3) . . ?
C48 C47 C50 119.7(3) . . ?
C46 C47 C50 119.8(3) . . ?
C47 C48 C49 119.7(3) . . ?
C47 C48 H48 120.1 . . ?
C49 C48 H48 120.1 . . ?
C48 C49 C44 120.7(3) . . ?
C48 C49 H49 119.6 . . ?
C44 C49 H49 119.6 . . ?
F15B C50 F13B 110.6(7) . . ?
F15C C50 F13C 106.8(8) . . ?
F15C C50 F14C 111.9(6) . . ?
F13C C50 F14C 101.4(7) . . ?
F14A C50 F13A 107.3(4) . . ?
F15B C50 F14B 102.3(8) . . ?
F13B C50 F14B 105.6(6) . . ?
F14A C50 F15A 106.5(4) . . ?
F13A C50 F15A 104.0(4) . . ?
F14B C50 F15A 89.5(5) . . ?
F15C C50 C47 114.9(6) . . ?
F15B C50 C47 114.3(7) . . ?
F13B C50 C47 114.5(5) . . ?
F13C C50 C47 109.9(6) . . ?
F14A C50 C47 113.6(3) . . ?
F14C C50 C47 111.0(4) . . ?
F13A C50 C47 112.0(4) . . ?
F14B C50 C47 108.4(5) . . ?
F15A C50 C47 112.8(5) . . ?
O11 C51 O12 123.8(3) . . ?
O11 C51 C52 121.3(3) . . ?
O12 C51 C52 114.8(3) . . ?
C53 C52 C51 122.6(3) . . ?
C53 C52 H52 118.7 . . ?
C51 C52 H52 118.7 . . ?
C52 C53 C54 127.0(3) . . ?
C52 C53 H53 116.5 . . ?
C54 C53 H53 116.5 . . ?
C59 C54 C55 118.3(3) . . ?
C59 C54 C53 119.7(3) . . ?
C55 C54 C53 122.0(3) . . ?
C56 C55 C54 120.2(3) . . ?
C56 C55 H55 119.9 . . ?
C54 C55 H55 119.9 . . ?
C55 C56 C57 120.4(3) . . ?
C55 C56 H56 119.8 . . ?
C57 C56 H56 119.8 . . ?
C58 C57 C56 120.3(3) . . ?
C58 C57 C60 120.9(3) . . ?
C56 C57 C60 118.7(3) . . ?
C57 C58 C59 119.3(3) . . ?
C57 C58 H58 120.3 . . ?
C59 C58 H58 120.3 . . ?
C58 C59 C54 121.4(3) . . ?
C58 C59 H59 119.3 . . ?
C54 C59 H59 119.3 . . ?
F16B C60 F18B 105(2) . . ?
F16B C60 F17B 105(2) . . ?
F18B C60 F17B 106.4(18) . . ?
F17A C60 F18A 107.7(13) . . ?
F17A C60 F16A 106.0(14) . . ?
F18A C60 F16A 105.4(14) . . ?
F16B C60 C57 113.0(14) . . ?
F18B C60 C57 110.5(18) . . ?
F17B C60 C57 116.0(19) . . ?
F17A C60 C57 111.6(12) . . ?
F18A C60 C57 113.7(12) . . ?
F16A C60 C57 112.0(9) . . ?
O13 C61 O14 123.1(3) . . ?
O13 C61 C62 121.7(3) . . ?
O14 C61 C62 115.2(3) . . ?
C63 C62 C61 122.1(3) . . ?
C63 C62 H62 118.9 . . ?
C61 C62 H62 118.9 . . ?
C62 C63 C64 126.8(3) . . ?
C62 C63 H63 116.6 . . ?
C64 C63 H63 116.6 . . ?
C69 C64 C65 118.8(3) . . ?
C69 C64 C63 118.1(3) . . ?
C65 C64 C63 123.1(3) . . ?
C66 C65 C64 120.6(3) . . ?
C66 C65 H65 119.7 . . ?
C64 C65 H65 119.7 . . ?
C65 C66 C67 119.7(3) . . ?
C65 C66 H66 120.1 . . ?
C67 C66 H66 120.1 . . ?
C68 C67 C66 120.5(3) . . ?
C68 C67 C70 120.1(3) . . ?
C66 C67 C70 119.4(3) . . ?
C67 C68 C69 119.3(3) . . ?
C67 C68 H68 120.3 . . ?
C69 C68 H68 120.3 . . ?
C64 C69 C68 121.0(3) . . ?
C64 C69 H69 119.5 . . ?
C68 C69 H69 119.5 . . ?
F19B C70 F20B 108.1(10) . . ?
F20C C70 F19C 111.7(14) . . ?
F21A C70 F20A 107.5(4) . . ?
F20C C70 F21C 111.4(9) . . ?
F19C C70 F21C 98.0(10) . . ?
F19B C70 F21B 107.2(6) . . ?
F20B C70 F21B 103.9(8) . . ?
F21A C70 F19A 106.4(4) . . ?
F20A C70 F19A 104.8(5) . . ?
F20C C70 C67 115.6(9) . . ?
F19B C70 C67 115.2(6) . . ?
F21A C70 C67 113.3(3) . . ?
F20B C70 C67 112.1(9) . . ?
F19C C70 C67 106.0(10) . . ?
F20A C70 C67 113.1(5) . . ?
F21C C70 C67 112.6(6) . . ?
F21B C70 C67 109.6(5) . . ?
F19A C70 C67 111.2(4) . . ?
O15 C71 O16 123.0(3) . . ?
O15 C71 C72 121.1(3) . . ?
O16 C71 C72 116.0(3) . . ?
C73 C72 C71 122.8(3) . . ?
C73 C72 H72 118.6 . . ?
C71 C72 H72 118.6 . . ?
C72 C73 C74 126.5(3) . . ?
C72 C73 H73 116.8 . . ?
C74 C73 H73 116.8 . . ?
C75 C74 C79 118.4(3) . . ?
C75 C74 C73 119.5(3) . . ?
C79 C74 C73 122.2(3) . . ?
C74 C75 C76 121.2(3) . . ?
C74 C75 H75 119.4 . . ?
C76 C75 H75 119.4 . . ?
C77 C76 C75 119.6(3) . . ?
C77 C76 H76 120.2 . . ?
C75 C76 H76 120.2 . . ?
C76 C77 C78 119.7(3) . . ?
C76 C77 C80 121.8(3) . . ?
C78 C77 C80 118.5(3) . . ?
C79 C78 C77 120.6(3) . . ?
C79 C78 H78 119.7 . . ?
C77 C78 H78 119.7 . . ?
C78 C79 C74 120.5(3) . . ?
C78 C79 H79 119.7 . . ?
C74 C79 H79 119.7 . . ?
F22 C80 F23 106.9(2) . . ?
F22 C80 F24 106.3(2) . . ?
F23 C80 F24 105.3(2) . . ?
F22 C80 C77 113.1(2) . . ?
F23 C80 C77 112.4(2) . . ?
F24 C80 C77 112.3(2) . . ?

loop_
_geom_bond_atom_site_label_1
_geom_bond_atom_site_label_2
_geom_bond_distance
_geom_bond_site_symmetry_2
_geom_bond_publ_flag
F1A C10 1.337(7) . ?
F1B C10 1.369(19) . ?
F1C C10 1.359(19) . ?
F2A C10 1.395(12) . ?
F2B C10 1.28(3) . ?
F2C C10 1.252(18) . ?
F3A C10 1.342(7) . ?
F3B C10 1.343(18) . ?
F3C C10 1.356(16) . ?
F4A C20 1.345(3) . ?
F4B C20 1.346(3) . ?
F4C C20 1.347(3) . ?
F5A C20 1.347(2) . ?
F5B C20 1.348(3) . ?
F5C C20 1.349(3) . ?
F6A C20 1.347(2) . ?
F6B C20 1.348(3) . ?
F6C C20 1.347(3) . ?
F7A C30 1.344(3) . ?
F7B C30 1.344(3) . ?
F8A C30 1.345(3) . ?
F8B C30 1.345(3) . ?
F9A C30 1.344(3) . ?
F9B C30 1.344(3) . ?
F10A C40 1.414(14) . ?
F10B C40 1.22(2) . ?
F11A C40 1.390(16) . ?
F11B C40 1.27(3) . ?
F12A C40 1.41(3) . ?
F12B C40 1.23(5) . ?
F13A C50 1.375(8) . ?
F13B C50 1.294(11) . ?
F13C C50 1.334(15) . ?
F14A C50 1.335(6) . ?
F14B C50 1.375(11) . ?
F14C C50 1.357(10) . ?
F15A C50 1.407(11) . ?
F15B C50 1.293(18) . ?
F15C C50 1.274(14) . ?
F16A C60 1.429(18) . ?
F16B C60 1.22(3) . ?
F17A C60 1.38(3) . ?
F17B C60 1.28(5) . ?
F18A C60 1.39(3) . ?
F18B C60 1.28(4) . ?
F19A C70 1.383(9) . ?
F19B C70 1.268(14) . ?
F19C C70 1.37(3) . ?
F20A C70 1.373(12) . ?
F20B C70 1.35(2) . ?
F20C C70 1.26(2) . ?
F21A C70 1.325(7) . ?
F21B C70 1.378(12) . ?
F21C C70 1.377(16) . ?
F22 C80 1.337(2) . ?
F23 C80 1.337(2) . ?
F24 C80 1.341(2) . ?
O1 C1 1.234(4) . ?
O2 C1 1.308(4) . ?
O2 H2 0.8400 . ?
O3 C11 1.233(4) . ?
O4 C11 1.303(4) . ?
O4 H4 0.8400 . ?
O5 C21 1.235(4) . ?
O6 C21 1.307(4) . ?
O6 H6 0.8400 . ?
O7 C31 1.241(4) . ?
O8 C31 1.314(4) . ?
O8 H8 0.8400 . ?
O9 C41 1.230(4) . ?
O10 C41 1.313(4) . ?
O10 H10 0.8400 . ?
O11 C51 1.230(4) . ?
O12 C51 1.317(4) . ?
O12 H12 0.8400 . ?
O13 C61 1.229(3) . ?
O14 C61 1.315(4) . ?
O14 H14 0.8400 . ?
O15 C71 1.238(4) . ?
O16 C71 1.309(4) . ?
O16 H16 0.8400 . ?
C1 C2 1.472(4) . ?
C2 C3 1.332(4) . ?
C2 H2A 0.9500 . ?
C3 C4 1.470(4) . ?
C3 H3 0.9500 . ?
C4 C5 1.387(4) . ?
C4 C9 1.397(4) . ?
C5 C6 1.385(4) . ?
C5 H5 0.9500 . ?
C6 C7 1.381(4) . ?
C6 H6A 0.9500 . ?
C7 C8 1.383(4) . ?
C7 C10 1.508(4) . ?
C8 C9 1.389(4) . ?
C8 H8A 0.9500 . ?
C9 H9 0.9500 . ?
C11 C12 1.472(4) . ?
C12 C13 1.331(4) . ?
C12 H12A 0.9500 . ?
C13 C14 1.472(4) . ?
C13 H13 0.9500 . ?
C14 C19 1.378(4) . ?
C14 C15 1.403(4) . ?
C15 C16 1.368(4) . ?
C15 H15 0.9500 . ?
C16 C17 1.393(4) . ?
C16 H16A 0.9500 . ?
C17 C18 1.381(4) . ?
C17 C20 1.501(4) . ?
C18 C19 1.392(4) . ?
C18 H18 0.9500 . ?
C19 H19 0.9500 . ?
C21 C22 1.469(4) . ?
C22 C23 1.327(4) . ?
C22 H22 0.9500 . ?
C23 C24 1.475(4) . ?
C23 H23 0.9500 . ?
C24 C25 1.386(4) . ?
C24 C29 1.394(4) . ?
C25 C26 1.391(4) . ?
C25 H25 0.9500 . ?
C26 C27 1.382(4) . ?
C26 H26 0.9500 . ?
C27 C28 1.383(4) . ?
C27 C30 1.500(4) . ?
C28 C29 1.374(4) . ?
C28 H28 0.9500 . ?
C29 H29 0.9500 . ?
C31 C32 1.462(4) . ?
C32 C33 1.323(4) . ?
C32 H32 0.9500 . ?
C33 C34 1.463(4) . ?
C33 H33 0.9500 . ?
C34 C39 1.392(4) . ?
C34 C35 1.395(4) . ?
C35 C36 1.390(4) . ?
C35 H35 0.9500 . ?
C36 C37 1.378(4) . ?
C36 H36 0.9500 . ?
C37 C38 1.390(4) . ?
C37 C40 1.493(4) . ?
C38 C39 1.380(4) . ?
C38 H38 0.9500 . ?
C39 H39 0.9500 . ?
C41 C42 1.475(4) . ?
C42 C43 1.323(4) . ?
C42 H42 0.9500 . ?
C43 C44 1.470(4) . ?
C43 H43 0.9500 . ?
C44 C45 1.381(4) . ?
C44 C49 1.394(4) . ?
C45 C46 1.387(4) . ?
C45 H45 0.9500 . ?
C46 C47 1.388(4) . ?
C46 H46 0.9500 . ?
C47 C48 1.380(4) . ?
C47 C50 1.500(4) . ?
C48 C49 1.383(4) . ?
C48 H48 0.9500 . ?
C49 H49 0.9500 . ?
C51 C52 1.474(4) . ?
C52 C53 1.331(4) . ?
C52 H52 0.9500 . ?
C53 C54 1.462(4) . ?
C53 H53 0.9500 . ?
C54 C59 1.392(4) . ?
C54 C55 1.405(4) . ?
C55 C56 1.380(4) . ?
C55 H55 0.9500 . ?
C56 C57 1.387(4) . ?
C56 H56 0.9500 . ?
C57 C58 1.378(4) . ?
C57 C60 1.501(4) . ?
C58 C59 1.388(4) . ?
C58 H58 0.9500 . ?
C59 H59 0.9500 . ?
C61 C62 1.465(4) . ?
C62 C63 1.336(4) . ?
C62 H62 0.9500 . ?
C63 C64 1.464(4) . ?
C63 H63 0.9500 . ?
C64 C69 1.388(4) . ?
C64 C65 1.398(4) . ?
C65 C66 1.379(4) . ?
C65 H65 0.9500 . ?
C66 C67 1.393(4) . ?
C66 H66 0.9500 . ?
C67 C68 1.380(4) . ?
C67 C70 1.506(4) . ?
C68 C69 1.391(4) . ?
C68 H68 0.9500 . ?
C69 H69 0.9500 . ?
C71 C72 1.469(4) . ?
C72 C73 1.331(4) . ?
C72 H72 0.9500 . ?
C73 C74 1.464(4) . ?
C73 H73 0.9500 . ?
C74 C75 1.385(4) . ?
C74 C79 1.401(4) . ?
C75 C76 1.391(4) . ?
C75 H75 0.9500 . ?
C76 C77 1.385(4) . ?
C76 H76 0.9500 . ?
C77 C78 1.385(4) . ?
C77 C80 1.490(4) . ?
C78 C79 1.376(4) . ?
C78 H78 0.9500 . ?
C79 H79 0.9500 . ?

loop_
_geom_hbond_atom_site_label_D
_geom_hbond_atom_site_label_H
_geom_hbond_atom_site_label_A
_geom_hbond_distance_DH
_geom_hbond_distance_HA
_geom_hbond_distance_DA
_geom_hbond_angle_DHA
_geom_hbond_site_symmetry_A
O2 H2 O3 0.84 1.84 2.665(3) 167.7 1_575
O4 H4 O1 0.84 1.79 2.622(3) 173.0 1_535
O6 H6 O7 0.84 1.79 2.626(3) 173.2 1_575
O8 H8 O5 0.84 1.83 2.659(3) 169.5 1_535
O10 H10 O11 0.84 1.81 2.649(3) 171.9 1_575
O12 H12 O9 0.84 1.80 2.640(3) 174.6 1_535
O14 H14 O15 0.84 1.81 2.649(3) 173.6 1_536
O16 H16 O13 0.84 1.81 2.649(3) 173.1 1_574
